data_7156864
loop_
_publ_author_name
'Palange, Megha N.'
'Gonnade, Rajesh G.'
'Kontham, Ravindar'

_publ_section_title
;
 TiCl<sub>4</sub>-n-Bu<sub>3</sub>N-mediated cascade annulation of ketones
 with \a-ketoesters: a facile synthesis of highly substituted fused
 \g-alkylidene-butenolides.
;
_journal_issue 23
_journal_name_full 'Organic &amp; biomolecular chemistry'
_journal_page_first 5749
_journal_page_last 5759
_journal_paper_doi 10.1039/c9ob00649d
_journal_volume 17
_journal_year 2019
_chemical_formula_moiety 'C16 H15 N O2'
_chemical_formula_sum 'C16 H15 N O2'
_chemical_formula_weight 253.29
_space_group_crystal_system triclinic
_space_group_IT_number 2
_space_group_name_Hall '-P 1'
_space_group_name_H-M_alt 'P -1'
_symmetry_space_group_name_Hall '-P 1'
_symmetry_space_group_name_H-M 'P -1'
_atom_sites_solution_hydrogens geom
_audit_creation_method SHELXL-2014/7
_audit_update_record
;
2018-12-13 deposited with the CCDC.    2019-05-16 downloaded from the CCDC.
;
_cell_angle_alpha 65.265(2)
_cell_angle_beta 78.643(2)
_cell_angle_gamma 79.941(2)
_cell_formula_units_Z 4
_cell_length_a 7.3474(4)
_cell_length_b 13.1574(8)
_cell_length_c 14.7373(9)
_cell_measurement_reflns_used 9267
_cell_measurement_temperature 100(2)
_cell_measurement_theta_max 32.58
_cell_measurement_theta_min 2.86
_cell_volume 1261.82(13)
_computing_cell_refinement 'SAINT (Bruker, 2016)'
_computing_data_collection 'APEX3 (Bruker, 2016)'
_computing_data_reduction 'SAINT (Bruker, 2016)'
_computing_molecular_graphics 'Bruker SHELXTL'
_computing_publication_material 'Bruker SHELXTL'
_computing_structure_refinement 'SHELXL-2014/7 (Sheldrick, 2014)'
_computing_structure_solution 'SHELXS-97 (Sheldrick 2008)'
_diffrn_ambient_temperature 100(2)
_diffrn_detector 'Photon II CPAD Area Detector'
_diffrn_detector_area_resol_mean 7.39
_diffrn_measured_fraction_theta_full 0.994
_diffrn_measured_fraction_theta_max 0.996
_diffrn_measurement_device '\k-geometry diffractometer'
_diffrn_measurement_device_type 'Bruker D8 VENTURE Kappa Duo PHOTON II CPAD'
_diffrn_measurement_method '\f and \w scans'
_diffrn_radiation_monochromator 'multilayer mirrors'
_diffrn_radiation_type MoK\a
_diffrn_radiation_wavelength 0.71073
_diffrn_reflns_av_R_equivalents 0.0393
_diffrn_reflns_av_unetI/netI 0.0211
_diffrn_reflns_Laue_measured_fraction_full 0.994
_diffrn_reflns_Laue_measured_fraction_max 0.996
_diffrn_reflns_limit_h_max 10
_diffrn_reflns_limit_h_min -10
_diffrn_reflns_limit_k_max 18
_diffrn_reflns_limit_k_min -18
_diffrn_reflns_limit_l_max 20
_diffrn_reflns_limit_l_min -20
_diffrn_reflns_number 60918
_diffrn_reflns_point_group_measured_fraction_full 0.994
_diffrn_reflns_point_group_measured_fraction_max 0.996
_diffrn_reflns_theta_full 25.242
_diffrn_reflns_theta_max 29.998
_diffrn_reflns_theta_min 2.843
_diffrn_source 'micro-focus sealed tube'
_diffrn_source_type 'Incoatech I\mS HB'
_exptl_absorpt_coefficient_mu 0.088
_exptl_absorpt_correction_T_max 0.993
_exptl_absorpt_correction_T_min 0.985
_exptl_absorpt_correction_type multi-scan
_exptl_absorpt_process_details 'SADABS (BRUKER, 2016)'
_exptl_crystal_colour COLOURLESS
_exptl_crystal_density_diffrn 1.333
_exptl_crystal_description PLATE
_exptl_crystal_F_000 536
_exptl_crystal_size_max 0.170
_exptl_crystal_size_mid 0.130
_exptl_crystal_size_min 0.080
_refine_diff_density_max 0.455
_refine_diff_density_min -0.216
_refine_diff_density_rms 0.049
_refine_ls_extinction_method none
_refine_ls_goodness_of_fit_ref 1.056
_refine_ls_hydrogen_treatment constr
_refine_ls_matrix_type full
_refine_ls_number_parameters 349
_refine_ls_number_reflns 7348
_refine_ls_number_restraints 0
_refine_ls_restrained_S_all 1.056
_refine_ls_R_factor_all 0.0479
_refine_ls_R_factor_gt 0.0424
_refine_ls_shift/su_max 0.001
_refine_ls_shift/su_mean 0.000
_refine_ls_structure_factor_coef Fsqd
_refine_ls_weighting_details 'w=1/[\s^2^(Fo^2^)+(0.0525P)^2^+0.6163P] where P=(Fo^2^+2Fc^2^)/3'
_refine_ls_weighting_scheme calc
_refine_ls_wR_factor_gt 0.1094
_refine_ls_wR_factor_ref 0.1136
_reflns_Friedel_coverage 0.000
_reflns_number_gt 6521
_reflns_number_total 7348
_reflns_threshold_expression 'I > 2\s(I)'
_cod_data_source_file c9ob00649d2.cif
_cod_data_source_block MO_03_166
_cod_depositor_comments
;
The following automatic conversions were performed:

'_exptl_absorpt_correction_type' value 'MULTI-SCAN' changed to
'multi-scan' according to
/home/data/users/saulius/crontab/automatic-downloads/rss-feeds/RSC/lib/dictionaries/cif_core.dic
dictionary named 'cif_core.dic' version 2.4.2 from 2011-04-26.

Automatic conversion script
Id: cif_fix_values 4973 2017-02-22 13:04:09Z antanas 

 Adding full bibliography for 7156862--7156864.cif.
;
_cod_database_code 7156864
_shelx_shelxl_version_number 2014/7
_shelx_space_group_comment
;
The symmetry employed for this shelxl refinement is uniquely defined
by the following loop, which should always be used as a source of
symmetry information in preference to the above space-group names.
They are only intended as comments.
;
_shelx_estimated_absorpt_t_min 0.985
_shelx_estimated_absorpt_t_max 0.993

loop_
_space_group_symop_operation_xyz
'x, y, z'
'-x, -y, -z'

loop_
_atom_site_label
_atom_site_type_symbol
_atom_site_fract_x
_atom_site_fract_y
_atom_site_fract_z
_atom_site_U_iso_or_equiv
_atom_site_adp_type
_atom_site_occupancy
_atom_site_site_symmetry_order
_atom_site_calc_flag
_atom_site_refinement_flags_posn
_atom_site_refinement_flags_adp
C1A C 0.48248(16) 0.40251(9) 0.66535(9) 0.0188(2) Uani 1 1 d . .
H1A H 0.5418 0.4291 0.5974 0.023 Uiso 1 1 calc R U
C2A C 0.44854(14) 0.47428(9) 0.71087(8) 0.01490(19) Uani 1 1 d . .
C3A C 0.47628(14) 0.59254(9) 0.67234(8) 0.01392(19) Uani 1 1 d . .
C4A C 0.41083(14) 0.62932(8) 0.74757(8) 0.01331(18) Uani 1 1 d . .
C5A C 0.34226(15) 0.53213(9) 0.83726(8) 0.01528(19) Uani 1 1 d . .
O6A O 0.36802(11) 0.43986(6) 0.81179(6) 0.01684(16) Uani 1 1 d . .
O7A O 0.27321(12) 0.52289(7) 0.92111(6) 0.02025(17) Uani 1 1 d . .
C8A C 0.55951(15) 0.65803(9) 0.56677(8) 0.0170(2) Uani 1 1 d . .
H8A H 0.4602 0.6923 0.5241 0.025 Uiso 1 1 calc R U
H8B H 0.6473 0.6076 0.5413 0.025 Uiso 1 1 calc R U
H8C H 0.6257 0.7172 0.5656 0.025 Uiso 1 1 calc R U
C9A C 0.39671(14) 0.74228(8) 0.74415(8) 0.01310(18) Uani 1 1 d . .
C10A C 0.41227(14) 0.77741(9) 0.82252(8) 0.01303(18) Uani 1 1 d . .
C11A C 0.45209(14) 0.72143(9) 0.92216(8) 0.01487(19) Uani 1 1 d . .
H11A H 0.4734 0.6417 0.9518 0.018 Uiso 1 1 calc R U
C12A C 0.45968(15) 0.78436(10) 0.97633(8) 0.0174(2) Uani 1 1 d . .
H12A H 0.4868 0.7469 1.0437 0.021 Uiso 1 1 calc R U
C13A C 0.42818(16) 0.90257(10) 0.93393(9) 0.0189(2) Uani 1 1 d . .
H13A H 0.4321 0.9434 0.9735 0.023 Uiso 1 1 calc R U
C14A C 0.39146(15) 0.96039(9) 0.83524(8) 0.0170(2) Uani 1 1 d . .
H14A H 0.3716 1.0402 0.8059 0.020 Uiso 1 1 calc R U
C15A C 0.38485(14) 0.89638(9) 0.78088(8) 0.01360(18) Uani 1 1 d . .
N16A N 0.35351(13) 0.93210(7) 0.68258(7) 0.01454(17) Uani 1 1 d . .
C17A C 0.36227(14) 0.84003(9) 0.66080(8) 0.01456(19) Uani 1 1 d . .
H17A H 0.3469 0.8427 0.5973 0.017 Uiso 1 1 calc R U
C18A C 0.32498(16) 1.04857(9) 0.61260(9) 0.0191(2) Uani 1 1 d . .
H18A H 0.3037 1.0514 0.5479 0.029 Uiso 1 1 calc R U
H18B H 0.4358 1.0862 0.6023 0.029 Uiso 1 1 calc R U
H18C H 0.2162 1.0867 0.6403 0.029 Uiso 1 1 calc R U
C19A C 0.43457(19) 0.28368(10) 0.71281(10) 0.0252(2) Uani 1 1 d . .
H19A H 0.3924 0.2630 0.7851 0.038 Uiso 1 1 calc R U
H19B H 0.5451 0.2334 0.7035 0.038 Uiso 1 1 calc R U
H19C H 0.3348 0.2768 0.6809 0.038 Uiso 1 1 calc R U
C1B C 0.91185(16) 1.04305(10) 0.85880(9) 0.0184(2) Uani 1 1 d . .
H1B H 0.9410 1.0019 0.9255 0.022 Uiso 1 1 calc R U
C2B C 0.88463(14) 0.98343(9) 0.80917(8) 0.01467(19) Uani 1 1 d . .
C3B C 0.91017(14) 0.86280(9) 0.83698(8) 0.01320(18) Uani 1 1 d . .
C4B C 0.88256(14) 0.84306(8) 0.75747(7) 0.01256(18) Uani 1 1 d . .
C5B C 0.82888(14) 0.95312(8) 0.67837(8) 0.01343(18) Uani 1 1 d . .
O6B O 0.83455(11) 1.03624(6) 0.71229(6) 0.01572(15) Uani 1 1 d . .
O7B O 0.78412(11) 0.97832(7) 0.59686(6) 0.01759(16) Uani 1 1 d . .
C8B C 0.96446(15) 0.78010(9) 0.93597(8) 0.0171(2) Uani 1 1 d . .
H8D H 0.8521 0.7600 0.9854 0.026 Uiso 1 1 calc R U
H8E H 1.0451 0.8135 0.9593 0.026 Uiso 1 1 calc R U
H8F H 1.0319 0.7124 0.9283 0.026 Uiso 1 1 calc R U
C9B C 0.89891(14) 0.73672(8) 0.74736(7) 0.01227(18) Uani 1 1 d . .
C10B C 0.96082(14) 0.71260(8) 0.65847(7) 0.01195(18) Uani 1 1 d . .
C11B C 1.02270(14) 0.77622(9) 0.55688(8) 0.01398(19) Uani 1 1 d . .
H11B H 1.0250 0.8552 0.5331 0.017 Uiso 1 1 calc R U
C12B C 1.08053(15) 0.72176(9) 0.49168(8) 0.0164(2) Uani 1 1 d . .
H12B H 1.1225 0.7645 0.4227 0.020 Uiso 1 1 calc R U
C13B C 1.07855(15) 0.60501(9) 0.52515(8) 0.0169(2) Uani 1 1 d . .
H13B H 1.1187 0.5703 0.4785 0.020 Uiso 1 1 calc R U
C14B C 1.01885(15) 0.53968(9) 0.62520(8) 0.01584(19) Uani 1 1 d . .
H14B H 1.0175 0.4607 0.6484 0.019 Uiso 1 1 calc R U
C15B C 0.96085(14) 0.59480(8) 0.69028(8) 0.01287(18) Uani 1 1 d . .
N16B N 0.90132(13) 0.55009(7) 0.79250(7) 0.01391(17) Uani 1 1 d . .
C17B C 0.86525(14) 0.63478(8) 0.82622(8) 0.01363(18) Uani 1 1 d . .
H17B H 0.8230 0.6250 0.8943 0.016 Uiso 1 1 calc R U
C18B C 0.87391(17) 0.43302(9) 0.85309(9) 0.0191(2) Uani 1 1 d . .
H18D H 0.8295 0.4228 0.9233 0.029 Uiso 1 1 calc R U
H18E H 0.9924 0.3862 0.8498 0.029 Uiso 1 1 calc R U
H18F H 0.7812 0.4108 0.8272 0.029 Uiso 1 1 calc R U
C19B C 0.90072(19) 1.16822(10) 0.81934(10) 0.0242(2) Uani 1 1 d . .
H19D H 0.8687 1.2011 0.7506 0.036 Uiso 1 1 calc R U
H19E H 1.0216 1.1905 0.8187 0.036 Uiso 1 1 calc R U
H19F H 0.8045 1.1952 0.8628 0.036 Uiso 1 1 calc R U

loop_
_atom_site_aniso_label
_atom_site_aniso_U_11
_atom_site_aniso_U_22
_atom_site_aniso_U_33
_atom_site_aniso_U_23
_atom_site_aniso_U_13
_atom_site_aniso_U_12
C1A 0.0198(5) 0.0171(5) 0.0212(5) -0.0098(4) -0.0020(4) -0.0017(4)
C2A 0.0147(4) 0.0148(4) 0.0148(5) -0.0056(4) -0.0022(4) -0.0011(3)
C3A 0.0135(4) 0.0135(4) 0.0144(4) -0.0050(4) -0.0027(3) -0.0012(3)
C4A 0.0139(4) 0.0123(4) 0.0128(4) -0.0041(4) -0.0021(3) -0.0014(3)
C5A 0.0172(5) 0.0128(4) 0.0156(5) -0.0052(4) -0.0027(4) -0.0014(3)
O6A 0.0218(4) 0.0121(3) 0.0154(4) -0.0049(3) -0.0002(3) -0.0028(3)
O7A 0.0268(4) 0.0175(4) 0.0144(4) -0.0053(3) 0.0016(3) -0.0048(3)
C8A 0.0188(5) 0.0179(5) 0.0138(5) -0.0065(4) -0.0006(4) -0.0024(4)
C9A 0.0134(4) 0.0132(4) 0.0128(4) -0.0052(4) -0.0012(3) -0.0020(3)
C10A 0.0121(4) 0.0135(4) 0.0133(4) -0.0053(4) -0.0005(3) -0.0024(3)
C11A 0.0134(4) 0.0159(4) 0.0134(4) -0.0044(4) -0.0010(3) -0.0015(3)
C12A 0.0165(5) 0.0230(5) 0.0138(5) -0.0077(4) -0.0019(4) -0.0037(4)
C13A 0.0191(5) 0.0230(5) 0.0193(5) -0.0124(4) -0.0008(4) -0.0055(4)
C14A 0.0167(5) 0.0157(5) 0.0203(5) -0.0089(4) -0.0012(4) -0.0033(4)
C15A 0.0130(4) 0.0135(4) 0.0137(4) -0.0048(4) -0.0007(3) -0.0029(3)
N16A 0.0167(4) 0.0120(4) 0.0137(4) -0.0032(3) -0.0031(3) -0.0020(3)
C17A 0.0152(4) 0.0145(4) 0.0139(4) -0.0049(4) -0.0026(3) -0.0027(3)
C18A 0.0230(5) 0.0128(5) 0.0183(5) -0.0024(4) -0.0052(4) -0.0006(4)
C19A 0.0311(6) 0.0176(5) 0.0297(6) -0.0126(5) -0.0019(5) -0.0038(4)
C1B 0.0198(5) 0.0201(5) 0.0182(5) -0.0110(4) -0.0003(4) -0.0032(4)
C2B 0.0148(4) 0.0157(5) 0.0137(4) -0.0065(4) -0.0005(3) -0.0022(3)
C3B 0.0120(4) 0.0146(4) 0.0128(4) -0.0057(4) -0.0003(3) -0.0017(3)
C4B 0.0130(4) 0.0120(4) 0.0114(4) -0.0038(3) -0.0010(3) -0.0014(3)
C5B 0.0146(4) 0.0120(4) 0.0133(4) -0.0050(4) -0.0002(3) -0.0023(3)
O6B 0.0219(4) 0.0121(3) 0.0137(3) -0.0053(3) -0.0028(3) -0.0020(3)
O7B 0.0227(4) 0.0150(3) 0.0139(4) -0.0043(3) -0.0044(3) -0.0005(3)
C8B 0.0174(5) 0.0193(5) 0.0137(5) -0.0055(4) -0.0039(4) -0.0003(4)
C9B 0.0134(4) 0.0118(4) 0.0111(4) -0.0042(3) -0.0015(3) -0.0014(3)
C10B 0.0122(4) 0.0120(4) 0.0115(4) -0.0042(3) -0.0021(3) -0.0014(3)
C11B 0.0148(4) 0.0138(4) 0.0122(4) -0.0036(4) -0.0020(3) -0.0027(3)
C12B 0.0177(5) 0.0188(5) 0.0122(4) -0.0059(4) -0.0001(4) -0.0035(4)
C13B 0.0185(5) 0.0188(5) 0.0158(5) -0.0098(4) -0.0019(4) -0.0012(4)
C14B 0.0177(5) 0.0139(4) 0.0171(5) -0.0070(4) -0.0037(4) -0.0009(4)
C15B 0.0139(4) 0.0120(4) 0.0121(4) -0.0038(3) -0.0023(3) -0.0016(3)
N16B 0.0180(4) 0.0101(4) 0.0116(4) -0.0021(3) -0.0018(3) -0.0022(3)
C17B 0.0152(4) 0.0129(4) 0.0118(4) -0.0040(4) -0.0015(3) -0.0013(3)
C18B 0.0256(5) 0.0109(4) 0.0168(5) -0.0013(4) -0.0022(4) -0.0037(4)
C19B 0.0308(6) 0.0204(5) 0.0260(6) -0.0141(5) 0.0004(5) -0.0061(5)

loop_
_atom_type_symbol
_atom_type_description
_atom_type_scat_dispersion_real
_atom_type_scat_dispersion_imag
_atom_type_scat_source
C C 0.0033 0.0016 'International Tables Vol C Tables 4.2.6.8 and 6.1.1.4'
H H 0.0000 0.0000 'International Tables Vol C Tables 4.2.6.8 and 6.1.1.4'
N N 0.0061 0.0033 'International Tables Vol C Tables 4.2.6.8 and 6.1.1.4'
O O 0.0106 0.0060 'International Tables Vol C Tables 4.2.6.8 and 6.1.1.4'

loop_
_geom_angle_atom_site_label_1
_geom_angle_atom_site_label_2
_geom_angle_atom_site_label_3
_geom_angle
C2A C1A C19A 125.21(11)
C2A C1A H1A 117.4
C19A C1A H1A 117.4
C1A C2A O6A 120.57(10)
C1A C2A C3A 130.87(10)
O6A C2A C3A 108.54(9)
C4A C3A C2A 108.18(9)
C4A C3A C8A 128.27(10)
C2A C3A C8A 123.55(9)
C3A C4A C9A 128.91(10)
C3A C4A C5A 107.15(9)
C9A C4A C5A 123.85(9)
O7A C5A O6A 119.97(10)
O7A C5A C4A 131.80(10)
O6A C5A C4A 108.23(9)
C5A O6A C2A 107.89(8)
C3A C8A H8A 109.5
C3A C8A H8B 109.5
H8A C8A H8B 109.5
C3A C8A H8C 109.5
H8A C8A H8C 109.5
H8B C8A H8C 109.5
C17A C9A C10A 105.99(9)
C17A C9A C4A 124.83(9)
C10A C9A C4A 129.18(9)
C11A C10A C15A 118.54(9)
C11A C10A C9A 134.75(10)
C15A C10A C9A 106.66(9)
C12A C11A C10A 118.89(10)
C12A C11A H11A 120.6
C10A C11A H11A 120.6
C11A C12A C13A 121.52(10)
C11A C12A H12A 119.2
C13A C12A H12A 119.2
C14A C13A C12A 120.96(10)
C14A C13A H13A 119.5
C12A C13A H13A 119.5
C13A C14A C15A 117.20(10)
C13A C14A H14A 121.4
C15A C14A H14A 121.4
N16A C15A C14A 128.98(10)
N16A C15A C10A 108.16(9)
C14A C15A C10A 122.86(10)
C17A N16A C15A 108.68(9)
C17A N16A C18A 125.83(9)
C15A N16A C18A 125.43(9)
N16A C17A C9A 110.50(9)
N16A C17A H17A 124.8
C9A C17A H17A 124.8
N16A C18A H18A 109.5
N16A C18A H18B 109.5
H18A C18A H18B 109.5
N16A C18A H18C 109.5
H18A C18A H18C 109.5
H18B C18A H18C 109.5
C1A C19A H19A 109.5
C1A C19A H19B 109.5
H19A C19A H19B 109.5
C1A C19A H19C 109.5
H19A C19A H19C 109.5
H19B C19A H19C 109.5
C2B C1B C19B 126.13(11)
C2B C1B H1B 116.9
C19B C1B H1B 116.9
C1B C2B O6B 121.19(10)
C1B C2B C3B 130.02(10)
O6B C2B C3B 108.67(8)
C4B C3B C2B 108.19(9)
C4B C3B C8B 128.55(10)
C2B C3B C8B 123.22(9)
C3B C4B C9B 128.90(9)
C3B C4B C5B 107.11(9)
C9B C4B C5B 123.98(9)
O7B C5B O6B 119.98(9)
O7B C5B C4B 131.81(10)
O6B C5B C4B 108.21(8)
C5B O6B C2B 107.75(8)
C3B C8B H8D 109.5
C3B C8B H8E 109.5
H8D C8B H8E 109.5
C3B C8B H8F 109.5
H8D C8B H8F 109.5
H8E C8B H8F 109.5
C17B C9B C10B 106.10(9)
C17B C9B C4B 124.81(9)
C10B C9B C4B 129.00(9)
C11B C10B C15B 118.37(9)
C11B C10B C9B 135.02(9)
C15B C10B C9B 106.55(9)
C12B C11B C10B 118.83(10)
C12B C11B H11B 120.6
C10B C11B H11B 120.6
C11B C12B C13B 121.62(10)
C11B C12B H12B 119.2
C13B C12B H12B 119.2
C14B C13B C12B 120.96(10)
C14B C13B H13B 119.5
C12B C13B H13B 119.5
C13B C14B C15B 117.18(10)
C13B C14B H14B 121.4
C15B C14B H14B 121.4
N16B C15B C14B 128.93(9)
N16B C15B C10B 108.00(9)
C14B C15B C10B 123.05(9)
C17B N16B C15B 108.91(8)
C17B N16B C18B 125.79(9)
C15B N16B C18B 125.24(9)
N16B C17B C9B 110.44(9)
N16B C17B H17B 124.8
C9B C17B H17B 124.8
N16B C18B H18D 109.5
N16B C18B H18E 109.5
H18D C18B H18E 109.5
N16B C18B H18F 109.5
H18D C18B H18F 109.5
H18E C18B H18F 109.5
C1B C19B H19D 109.5
C1B C19B H19E 109.5
H19D C19B H19E 109.5
C1B C19B H19F 109.5
H19D C19B H19F 109.5
H19E C19B H19F 109.5

loop_
_geom_bond_atom_site_label_1
_geom_bond_atom_site_label_2
_geom_bond_distance
C1A C2A 1.3365(15)
C1A C19A 1.4959(16)
C1A H1A 0.9500
C2A O6A 1.3966(13)
C2A C3A 1.4529(14)
C3A C4A 1.3609(14)
C3A C8A 1.4914(15)
C4A C9A 1.4519(14)
C4A C5A 1.4780(14)
C5A O7A 1.2034(13)
C5A O6A 1.3870(13)
C8A H8A 0.9800
C8A H8B 0.9800
C8A H8C 0.9800
C9A C17A 1.3834(14)
C9A C10A 1.4414(14)
C10A C11A 1.4048(14)
C10A C15A 1.4149(14)
C11A C12A 1.3829(15)
C11A H11A 0.9500
C12A C13A 1.4075(16)
C12A H12A 0.9500
C13A C14A 1.3871(16)
C13A H13A 0.9500
C14A C15A 1.3955(14)
C14A H14A 0.9500
C15A N16A 1.3771(13)
N16A C17A 1.3656(13)
N16A C18A 1.4512(13)
C17A H17A 0.9500
C18A H18A 0.9800
C18A H18B 0.9800
C18A H18C 0.9800
C19A H19A 0.9800
C19A H19B 0.9800
C19A H19C 0.9800
C1B C2B 1.3352(15)
C1B C19B 1.4925(16)
C1B H1B 0.9500
C2B O6B 1.3944(13)
C2B C3B 1.4506(14)
C3B C4B 1.3596(14)
C3B C8B 1.4902(14)
C4B C9B 1.4503(14)
C4B C5B 1.4765(14)
C5B O7B 1.2022(13)
C5B O6B 1.3890(12)
C8B H8D 0.9800
C8B H8E 0.9800
C8B H8F 0.9800
C9B C17B 1.3817(13)
C9B C10B 1.4445(14)
C10B C11B 1.4018(14)
C10B C15B 1.4191(14)
C11B C12B 1.3879(15)
C11B H11B 0.9500
C12B C13B 1.4050(15)
C12B H12B 0.9500
C13B C14B 1.3862(15)
C13B H13B 0.9500
C14B C15B 1.3931(14)
C14B H14B 0.9500
C15B N16B 1.3767(13)
N16B C17B 1.3665(13)
N16B C18B 1.4481(13)
C17B H17B 0.9500
C18B H18D 0.9800
C18B H18E 0.9800
C18B H18F 0.9800
C19B H19D 0.9800
C19B H19E 0.9800
C19B H19F 0.9800

loop_
_geom_torsion_atom_site_label_1
_geom_torsion_atom_site_label_2
_geom_torsion_atom_site_label_3
_geom_torsion_atom_site_label_4
_geom_torsion
C19A C1A C2A O6A 2.35(17)
C19A C1A C2A C3A -175.53(11)
C1A C2A C3A C4A 176.95(11)
O6A C2A C3A C4A -1.13(11)
C1A C2A C3A C8A -1.87(18)
O6A C2A C3A C8A -179.95(9)
C2A C3A C4A C9A -175.69(10)
C8A C3A C4A C9A 3.07(18)
C2A C3A C4A C5A 0.99(11)
C8A C3A C4A C5A 179.74(10)
C3A C4A C5A O7A 179.77(12)
C9A C4A C5A O7A -3.35(19)
C3A C4A C5A O6A -0.53(11)
C9A C4A C5A O6A 176.35(9)
O7A C5A O6A C2A 179.57(10)
C4A C5A O6A C2A -0.17(11)
C1A C2A O6A C5A -177.54(10)
C3A C2A O6A C5A 0.77(11)
C3A C4A C9A C17A 32.54(17)
C5A C4A C9A C17A -143.64(11)
C3A C4A C9A C10A -148.17(11)
C5A C4A C9A C10A 35.65(16)
C17A C9A C10A C11A -177.31(11)
C4A C9A C10A C11A 3.30(19)
C17A C9A C10A C15A 0.27(11)
C4A C9A C10A C15A -179.12(10)
C15A C10A C11A C12A 1.15(15)
C9A C10A C11A C12A 178.51(11)
C10A C11A C12A C13A 0.12(16)
C11A C12A C13A C14A -1.14(17)
C12A C13A C14A C15A 0.81(16)
C13A C14A C15A N16A -179.21(10)
C13A C14A C15A C10A 0.51(16)
C11A C10A C15A N16A 178.27(9)
C9A C10A C15A N16A 0.22(11)
C11A C10A C15A C14A -1.50(15)
C9A C10A C15A C14A -179.55(10)
C14A C15A N16A C17A 179.11(11)
C10A C15A N16A C17A -0.64(11)
C14A C15A N16A C18A 1.83(18)
C10A C15A N16A C18A -177.92(10)
C15A N16A C17A C9A 0.84(12)
C18A N16A C17A C9A 178.10(10)
C10A C9A C17A N16A -0.68(12)
C4A C9A C17A N16A 178.75(9)
C19B C1B C2B O6B -2.34(18)
C19B C1B C2B C3B 173.17(11)
C1B C2B C3B C4B -173.91(11)
O6B C2B C3B C4B 2.03(12)
C1B C2B C3B C8B 4.03(18)
O6B C2B C3B C8B 179.97(9)
C2B C3B C4B C9B 177.60(10)
C8B C3B C4B C9B -0.20(18)
C2B C3B C4B C5B -2.79(11)
C8B C3B C4B C5B 179.41(10)
C3B C4B C5B O7B -176.85(11)
C9B C4B C5B O7B 2.78(18)
C3B C4B C5B O6B 2.65(11)
C9B C4B C5B O6B -177.72(9)
O7B C5B O6B C2B 178.20(10)
C4B C5B O6B C2B -1.37(11)
C1B C2B O6B C5B 176.05(10)
C3B C2B O6B C5B -0.32(11)
C3B C4B C9B C17B 30.30(17)
C5B C4B C9B C17B -149.25(10)
C3B C4B C9B C10B -146.03(11)
C5B C4B C9B C10B 34.42(16)
C17B C9B C10B C11B -177.14(11)
C4B C9B C10B C11B -0.27(19)
C17B C9B C10B C15B -0.12(11)
C4B C9B C10B C15B 176.74(10)
C15B C10B C11B C12B 0.27(14)
C9B C10B C11B C12B 177.02(11)
C10B C11B C12B C13B -0.07(16)
C11B C12B C13B C14B -0.18(17)
C12B C13B C14B C15B 0.22(16)
C13B C14B C15B N16B -177.78(10)
C13B C14B C15B C10B -0.01(15)
C11B C10B C15B N16B 177.94(9)
C9B C10B C15B N16B 0.34(11)
C11B C10B C15B C14B -0.24(15)
C9B C10B C15B C14B -177.84(9)
C14B C15B N16B C17B 177.61(10)
C10B C15B N16B C17B -0.43(11)
C14B C15B N16B C18B -4.87(17)
C10B C15B N16B C18B 177.10(9)
C15B N16B C17B C9B 0.36(12)
C18B N16B C17B C9B -177.15(10)
C10B C9B C17B N16B -0.14(12)
C4B C9B C17B N16B -177.17(9)
